data_4126802
loop_
_publ_author_name
'Okumura, Mikiko'
'Shved, Alexander S.'
'Sarlah, David'

_publ_section_title
;
 Palladium-Catalyzed Dearomative syn-1,4-Carboamination.
;
_journal_name_full 'Journal of the American Chemical Society'
_journal_paper_doi 10.1021/jacs.7b11663
_journal_year 2017
_chemical_formula_moiety 'C21 H25 N3 O3, 0.5(C H2 Cl2)'
_chemical_formula_sum 'C21.5 H26 Cl N3 O3'
_chemical_formula_weight 409.90
_space_group_crystal_system monoclinic
_space_group_IT_number 14
_space_group_name_Hall '-P 2ybc'
_space_group_name_H-M_alt 'P 1 21/c 1'
_symmetry_space_group_name_Hall '-P 2ybc'
_symmetry_space_group_name_H-M 'P 1 21/c 1'
_atom_sites_solution_hydrogens mixed
_atom_sites_solution_primary dual
_audit_creation_date 2017-10-25
_audit_creation_method
;
Olex2 1.2
(compiled 2017.03.28 svn.r3405 for OlexSys, GUI svn.r5335)
;
_cell_angle_alpha 90
_cell_angle_beta 110.1730(10)
_cell_angle_gamma 90
_cell_formula_units_Z 8
_cell_length_a 23.3397(5)
_cell_length_b 10.4840(2)
_cell_length_c 17.3377(4)
_cell_measurement_reflns_used 13589
_cell_measurement_temperature 100
_cell_measurement_theta_max 25.33
_cell_measurement_theta_min 2.50
_cell_volume 3982.17(15)
_computing_cell_refinement 'SAINT v8.37A (Bruker, 2015)'
_computing_data_reduction 'SAINT v8.37A (Bruker, 2015)'
_computing_molecular_graphics 'Olex2 (Dolomanov et al., 2009)'
_computing_publication_material 'Olex2 (Dolomanov et al., 2009)'
_computing_structure_refinement 'XL (Sheldrick, 2008)'
_computing_structure_solution 'ShelXT (Sheldrick, 2015)'
_diffrn_ambient_temperature 100.0
_diffrn_detector 'Bruker Photon 100 area detector'
_diffrn_detector_type 'photon counter area detector'
_diffrn_measured_fraction_theta_full 1.000
_diffrn_measured_fraction_theta_max 0.998
_diffrn_measurement_device 'kappa diffractometer'
_diffrn_measurement_device_type 'Bruker D8 Venture/Photon 100'
_diffrn_measurement_method '\f and \w scans'
_diffrn_radiation_monochromator 'multilayer mirrors'
_diffrn_radiation_probe x-ray
_diffrn_radiation_type MoK\a
_diffrn_radiation_wavelength 0.71073
_diffrn_reflns_av_R_equivalents 0.0684
_diffrn_reflns_av_unetI/netI 0.0360
_diffrn_reflns_Laue_measured_fraction_full 1.000
_diffrn_reflns_Laue_measured_fraction_max 0.998
_diffrn_reflns_limit_h_max 28
_diffrn_reflns_limit_h_min -28
_diffrn_reflns_limit_k_max 12
_diffrn_reflns_limit_k_min -12
_diffrn_reflns_limit_l_max 20
_diffrn_reflns_limit_l_min -20
_diffrn_reflns_number 53785
_diffrn_reflns_point_group_measured_fraction_full 1.000
_diffrn_reflns_point_group_measured_fraction_max 0.998
_diffrn_reflns_theta_full 25.242
_diffrn_reflns_theta_max 25.392
_diffrn_reflns_theta_min 2.311
_diffrn_source 'microfocus sealed X-ray tube'
_diffrn_source_target Mo
_diffrn_source_type 'Incoatec I\ms'
_diffrn_standards_number 0
_exptl_absorpt_coefficient_mu 0.221
_exptl_absorpt_correction_T_max 0.7452
_exptl_absorpt_correction_T_min 0.6884
_exptl_absorpt_correction_type multi-scan
_exptl_absorpt_process_details
'SADABS-2016/2 (Bruker,2016/2) was used for absorption correction. wR2(int) was 0.1121 before and 0.0618 after correction. The Ratio of minimum to maximum transmission is 0.9238. The \l/2 correction factor is Not present.'
_exptl_crystal_colour colourless
_exptl_crystal_colour_primary colourless
_exptl_crystal_density_diffrn 1.367
_exptl_crystal_description prism
_exptl_crystal_F_000 1736
_exptl_crystal_recrystallization_method 'recrystalized from diethyl ether and hexane co-solvent'
_exptl_crystal_size_max 0.316
_exptl_crystal_size_mid 0.213
_exptl_crystal_size_min 0.082
_refine_diff_density_max 0.857
_refine_diff_density_min -0.552
_refine_diff_density_rms 0.063
_refine_ls_extinction_method none
_refine_ls_goodness_of_fit_ref 1.013
_refine_ls_hydrogen_treatment mixed
_refine_ls_matrix_type full
_refine_ls_number_parameters 522
_refine_ls_number_reflns 7329
_refine_ls_number_restraints 0
_refine_ls_restrained_S_all 1.013
_refine_ls_R_factor_all 0.0671
_refine_ls_R_factor_gt 0.0453
_refine_ls_shift/su_max 0.000
_refine_ls_shift/su_mean 0.000
_refine_ls_structure_factor_coef Fsqd
_refine_ls_weighting_details 'w=1/[\s^2^(Fo^2^)+(0.0568P)^2^+3.0182P] where P=(Fo^2^+2Fc^2^)/3'
_refine_ls_weighting_scheme calc
_refine_ls_wR_factor_gt 0.1063
_refine_ls_wR_factor_ref 0.1186
_reflns_Friedel_coverage 0.000
_reflns_number_gt 5608
_reflns_number_total 7329
_reflns_threshold_expression 'I > 2\s(I)'
_cod_data_source_file ja7b11663_si_006.cif
_cod_data_source_block mo_dd36j2_xprep
_cod_depositor_comments
;

2020-07-21
Z value and formula fixed to values more according to usual
chemical conventions.                 miguel
;
_cod_original_formula_sum 'C43 H52 Cl2 N6 O6'
_cod_original_formula_weight 819.80
_cod_original_formula_moiety '2(C21 H25 N3 O3), C H2 Cl2'
_cod_original_formula_units_Z 4
_cod_database_code 4126802
_shelx_shelxl_version_number 2014/7
_shelx_space_group_comment
;
The symmetry employed for this shelxl refinement is uniquely defined
by the following loop, which should always be used as a source of
symmetry information in preference to the above space-group names.
They are only intended as comments.
;
_shelx_estimated_absorpt_t_max 0.982
_shelx_estimated_absorpt_t_min 0.934
_olex2_refinement_description
;
1. Fixed Uiso
 At 1.2 times of:
  All C(H) groups, All C(H,H) groups
 At 1.5 times of:
  All C(H,H,H) groups, All N(H) groups
2.a Ternary CH refined with riding coordinates:
 C1(H1), C4(H4), C15(H15), C22(H22), C25(H25), C36(H36)
2.b Secondary CH2 refined with riding coordinates:
 C16(H16A,H16B), C17(H17A,H17B), C18(H18A,H18B), C19(H19A,H19B), C20(H20A,
 H20B), C21(H21A,H21B), C37(H37A,H37B), C38(H38A,H38B), C39(H39A,H39B),
 C40(H40A,H40B), C41(H41A,H41B), C42(H42A,H42B), C43(H43A,H43B)
2.c Aromatic/amide H refined with riding coordinates:
 C2(H2A), C3(H3), C6(H6), C7(H7), C8(H8), C9(H9), C23(H23), C24(H24), C27(H27),
  C28(H28), C29(H29), C30(H30)
2.d Idealised Me refined as rotating group:
 C13(H13A,H13B,H13C), C34(H34A,H34B,H34C)
;
_olex2_exptl_crystal_mounting_method 'the crystal was mounted on a loop with spindle axis of 1 1 4.'
_olex2_submission_original_sample_id naphthalene_cyclooctanone_racemic
_olex2_submission_special_instructions 'No special instructions were received'

loop_
_space_group_symop_operation_xyz
'x, y, z'
'-x, y+1/2, -z+1/2'
'-x, -y, -z'
'x, -y-1/2, z-1/2'

loop_
_atom_site_label
_atom_site_type_symbol
_atom_site_fract_x
_atom_site_fract_y
_atom_site_fract_z
_atom_site_U_iso_or_equiv
_atom_site_adp_type
_atom_site_occupancy
_atom_site_site_symmetry_order
_atom_site_calc_flag
_atom_site_refinement_flags_posn
_atom_site_disorder_assembly
_atom_site_disorder_group
Cl1 Cl 0.28796(3) 0.57947(6) 0.26925(4) 0.03508(17) Uani 1 1 d . . .
Cl2 Cl 0.19615(3) 0.38072(6) 0.20347(4) 0.03184(16) Uani 1 1 d . . .
O1 O 0.01804(6) 1.04476(13) 0.83649(8) 0.0156(3) Uani 1 1 d . . .
O2 O -0.03178(6) 0.62943(13) 0.86554(8) 0.0173(3) Uani 1 1 d . . .
O3 O 0.26269(6) 0.51738(13) 0.94648(8) 0.0152(3) Uani 1 1 d . . .
O4 O 0.48361(6) -0.03509(13) 0.66528(8) 0.0146(3) Uani 1 1 d . . .
O5 O 0.53142(6) 0.37950(13) 0.63096(9) 0.0178(3) Uani 1 1 d . . .
O6 O 0.24188(6) 0.49227(14) 0.54757(9) 0.0186(3) Uani 1 1 d . . .
N1 N 0.03454(7) 0.85431(15) 0.77828(10) 0.0108(3) Uani 1 1 d . . .
N2 N 0.02671(8) 0.72449(16) 0.79693(10) 0.0119(4) Uani 1 1 d . . .
H2 H 0.0154(10) 0.677(2) 0.7563(14) 0.018 Uiso 1 1 d R . .
N3 N -0.01418(7) 0.84745(15) 0.86727(10) 0.0119(4) Uani 1 1 d . . .
N4 N 0.46603(7) 0.15661(15) 0.72113(10) 0.0107(3) Uani 1 1 d . . .
N5 N 0.47362(7) 0.28587(16) 0.70111(10) 0.0117(4) Uani 1 1 d . . .
H5 H 0.4858(10) 0.334(2) 0.7411(14) 0.018 Uiso 1 1 d R . .
N6 N 0.51443(7) 0.16122(15) 0.63165(10) 0.0113(4) Uani 1 1 d . . .
C1 C 0.09551(8) 0.88606(19) 0.77262(11) 0.0115(4) Uani 1 1 d . . .
H1 H 0.0942 0.9771 0.7550 0.014 Uiso 1 1 calc R . .
C2 C 0.14496(9) 0.87425(19) 0.85552(12) 0.0130(4) Uani 1 1 d . . .
H2A H 0.1470 0.9366 0.8961 0.016 Uiso 1 1 calc R . .
C3 C 0.18571(9) 0.78078(19) 0.87436(12) 0.0135(4) Uani 1 1 d . . .
H3 H 0.2166 0.7819 0.9272 0.016 Uiso 1 1 calc R . .
C4 C 0.18610(9) 0.67280(19) 0.81702(12) 0.0127(4) Uani 1 1 d . . .
H4 H 0.2294 0.6572 0.8216 0.015 Uiso 1 1 calc R . .
C5 C 0.15042(8) 0.70702(18) 0.72826(12) 0.0111(4) Uani 1 1 d . . .
C6 C 0.16320(9) 0.64391(19) 0.66478(12) 0.0146(4) Uani 1 1 d . . .
H6 H 0.1931 0.5783 0.6780 0.018 Uiso 1 1 calc R . .
C7 C 0.13314(9) 0.6752(2) 0.58322(12) 0.0158(4) Uani 1 1 d . . .
H7 H 0.1426 0.6318 0.5411 0.019 Uiso 1 1 calc R . .
C8 C 0.08903(9) 0.77037(19) 0.56326(12) 0.0156(4) Uani 1 1 d . . .
H8 H 0.0676 0.7910 0.5073 0.019 Uiso 1 1 calc R . .
C9 C 0.07635(9) 0.83505(19) 0.62505(12) 0.0134(4) Uani 1 1 d . . .
H9 H 0.0464 0.9005 0.6113 0.016 Uiso 1 1 calc R . .
C10 C 0.10724(9) 0.80498(18) 0.70760(12) 0.0111(4) Uani 1 1 d . . .
C11 C 0.01326(8) 0.92870(19) 0.82834(11) 0.0112(4) Uani 1 1 d . . .
C12 C -0.00916(9) 0.72202(19) 0.84536(12) 0.0123(4) Uani 1 1 d . . .
C13 C -0.04773(9) 0.8859(2) 0.92030(12) 0.0167(4) Uani 1 1 d . . .
H13A H -0.0253 0.8589 0.9768 0.025 Uiso 1 1 calc GR . .
H13B H -0.0881 0.8457 0.9013 0.025 Uiso 1 1 calc GR . .
H13C H -0.0524 0.9788 0.9185 0.025 Uiso 1 1 calc GR . .
C14 C 0.20842(9) 0.52208(18) 0.93561(12) 0.0118(4) Uani 1 1 d . . .
C15 C 0.16271(9) 0.55109(18) 0.84968(11) 0.0112(4) Uani 1 1 d . . .
H15 H 0.1223 0.5711 0.8548 0.013 Uiso 1 1 calc R . .
C16 C 0.15535(9) 0.43286(19) 0.79464(12) 0.0140(4) Uani 1 1 d . . .
H16A H 0.1302 0.4566 0.7377 0.017 Uiso 1 1 calc R . .
H16B H 0.1961 0.4078 0.7942 0.017 Uiso 1 1 calc R . .
C17 C 0.12612(9) 0.31698(19) 0.82002(12) 0.0148(4) Uani 1 1 d . . .
H17A H 0.1186 0.2513 0.7766 0.018 Uiso 1 1 calc R . .
H17B H 0.0859 0.3431 0.8222 0.018 Uiso 1 1 calc R . .
C18 C 0.16324(9) 0.2553(2) 0.90317(12) 0.0171(5) Uani 1 1 d . . .
H18A H 0.1647 0.1620 0.8954 0.021 Uiso 1 1 calc R . .
H18B H 0.2056 0.2877 0.9206 0.021 Uiso 1 1 calc R . .
C19 C 0.13760(10) 0.2809(2) 0.97190(13) 0.0200(5) Uani 1 1 d . . .
H19A H 0.0982 0.2353 0.9587 0.024 Uiso 1 1 calc R . .
H19B H 0.1660 0.2442 1.0235 0.024 Uiso 1 1 calc R . .
C20 C 0.12727(9) 0.4214(2) 0.98704(13) 0.0189(5) Uani 1 1 d . . .
H20A H 0.1124 0.4274 1.0339 0.023 Uiso 1 1 calc R . .
H20B H 0.0950 0.4559 0.9380 0.023 Uiso 1 1 calc R . .
C21 C 0.18479(9) 0.5040(2) 1.00542(12) 0.0160(4) Uani 1 1 d . . .
H21A H 0.1760 0.5891 1.0235 0.019 Uiso 1 1 calc R . .
H21B H 0.2176 0.4652 1.0521 0.019 Uiso 1 1 calc R . .
C22 C 0.40449(8) 0.12558(19) 0.72498(11) 0.0111(4) Uani 1 1 d . . .
H22 H 0.4052 0.0341 0.7416 0.013 Uiso 1 1 calc R . .
C23 C 0.35560(9) 0.13945(19) 0.64179(12) 0.0124(4) Uani 1 1 d . . .
H23 H 0.3533 0.0774 0.6009 0.015 Uiso 1 1 calc R . .
C24 C 0.31574(9) 0.23408(19) 0.62306(12) 0.0148(4) Uani 1 1 d . . .
H24 H 0.2857 0.2352 0.5696 0.018 Uiso 1 1 calc R . .
C25 C 0.31488(9) 0.34030(19) 0.68116(12) 0.0128(4) Uani 1 1 d . . .
H25 H 0.2713 0.3556 0.6755 0.015 Uiso 1 1 calc R . .
C26 C 0.34902(8) 0.30358(18) 0.76975(12) 0.0111(4) Uani 1 1 d . . .
C27 C 0.33515(9) 0.36367(19) 0.83347(12) 0.0127(4) Uani 1 1 d . . .
H27 H 0.3053 0.4293 0.8205 0.015 Uiso 1 1 calc R . .
C28 C 0.36410(9) 0.3294(2) 0.91484(12) 0.0152(4) Uani 1 1 d . . .
H28 H 0.3539 0.3710 0.9571 0.018 Uiso 1 1 calc R . .
C29 C 0.40807(9) 0.23393(19) 0.93452(12) 0.0145(4) Uani 1 1 d . . .
H29 H 0.4286 0.2114 0.9903 0.017 Uiso 1 1 calc R . .
C30 C 0.42200(9) 0.17152(19) 0.87264(12) 0.0135(4) Uani 1 1 d . . .
H30 H 0.4519 0.1058 0.8862 0.016 Uiso 1 1 calc R . .
C31 C 0.39222(8) 0.20500(18) 0.79049(12) 0.0105(4) Uani 1 1 d . . .
C32 C 0.48779(8) 0.08094(19) 0.67174(11) 0.0111(4) Uani 1 1 d . . .
C33 C 0.50910(8) 0.28746(19) 0.65229(12) 0.0117(4) Uani 1 1 d . . .
C34 C 0.54775(9) 0.1216(2) 0.57824(12) 0.0161(4) Uani 1 1 d . . .
H34A H 0.5530 0.0287 0.5812 0.024 Uiso 1 1 calc GR . .
H34B H 0.5879 0.1628 0.5962 0.024 Uiso 1 1 calc GR . .
H34C H 0.5247 0.1465 0.5215 0.024 Uiso 1 1 calc GR . .
C35 C 0.29692(9) 0.49367(18) 0.56457(12) 0.0133(4) Uani 1 1 d . . .
C36 C 0.33905(9) 0.46424(18) 0.65259(11) 0.0111(4) Uani 1 1 d . . .
H36 H 0.3810 0.4473 0.6519 0.013 Uiso 1 1 calc R . .
C37 C 0.34174(9) 0.58116(19) 0.70748(11) 0.0128(4) Uani 1 1 d . . .
H37A H 0.2996 0.6020 0.7043 0.015 Uiso 1 1 calc R . .
H37B H 0.3649 0.5573 0.7651 0.015 Uiso 1 1 calc R . .
C38 C 0.37059(9) 0.70147(19) 0.68675(12) 0.0152(4) Uani 1 1 d . . .
H38A H 0.4124 0.6801 0.6887 0.018 Uiso 1 1 calc R . .
H38B H 0.3744 0.7656 0.7301 0.018 Uiso 1 1 calc R . .
C39 C 0.33620(9) 0.76323(19) 0.60274(12) 0.0164(4) Uani 1 1 d . . .
H39A H 0.2945 0.7270 0.5810 0.020 Uiso 1 1 calc R . .
H39B H 0.3323 0.8559 0.6108 0.020 Uiso 1 1 calc R . .
C40 C 0.36713(10) 0.7440(2) 0.53899(13) 0.0212(5) Uani 1 1 d . . .
H40A H 0.4057 0.7933 0.5564 0.025 Uiso 1 1 calc R . .
H40B H 0.3404 0.7800 0.4860 0.025 Uiso 1 1 calc R . .
C41 C 0.38164(10) 0.6055(2) 0.52476(13) 0.0217(5) Uani 1 1 d . . .
H41A H 0.4125 0.5721 0.5756 0.026 Uiso 1 1 calc R . .
H41B H 0.3997 0.6031 0.4809 0.026 Uiso 1 1 calc R . .
C42 C 0.32551(10) 0.5183(2) 0.50041(12) 0.0191(5) Uani 1 1 d . . .
H42A H 0.2940 0.5561 0.4518 0.023 Uiso 1 1 calc R . .
H42B H 0.3372 0.4351 0.4832 0.023 Uiso 1 1 calc R . .
C43 C 0.25159(10) 0.4436(2) 0.29140(13) 0.0228(5) Uani 1 1 d . A 1
H43A H 0.2826 0.3774 0.3166 0.027 Uiso 1 1 calc R A 1
H43B H 0.2321 0.4670 0.3319 0.027 Uiso 1 1 calc R A 1

loop_
_atom_site_aniso_label
_atom_site_aniso_U_11
_atom_site_aniso_U_22
_atom_site_aniso_U_33
_atom_site_aniso_U_23
_atom_site_aniso_U_13
_atom_site_aniso_U_12
Cl1 0.0372(3) 0.0249(3) 0.0528(4) 0.0023(3) 0.0279(3) -0.0019(3)
Cl2 0.0310(3) 0.0414(4) 0.0239(3) 0.0007(3) 0.0105(2) -0.0062(3)
O1 0.0223(8) 0.0088(8) 0.0171(7) 0.0001(6) 0.0087(6) 0.0015(6)
O2 0.0197(8) 0.0126(8) 0.0201(7) 0.0016(6) 0.0077(6) -0.0047(6)
O3 0.0125(7) 0.0152(8) 0.0167(7) 0.0006(6) 0.0032(6) 0.0017(6)
O4 0.0219(8) 0.0070(7) 0.0166(7) 0.0001(6) 0.0087(6) 0.0019(6)
O5 0.0220(8) 0.0117(8) 0.0218(8) 0.0014(6) 0.0103(6) -0.0042(6)
O6 0.0139(8) 0.0169(8) 0.0204(8) 0.0005(6) 0.0001(6) 0.0018(6)
N1 0.0132(8) 0.0065(8) 0.0143(8) 0.0005(7) 0.0069(7) -0.0006(6)
N2 0.0165(9) 0.0056(8) 0.0144(8) -0.0016(7) 0.0063(7) -0.0019(7)
N3 0.0140(8) 0.0104(9) 0.0124(8) -0.0002(7) 0.0060(7) -0.0005(7)
N4 0.0134(8) 0.0057(8) 0.0141(8) -0.0001(6) 0.0063(7) -0.0001(6)
N5 0.0143(9) 0.0063(8) 0.0149(8) -0.0034(7) 0.0055(7) -0.0031(7)
N6 0.0138(8) 0.0096(8) 0.0118(8) 0.0001(7) 0.0059(7) 0.0006(7)
C1 0.0115(9) 0.0097(10) 0.0139(9) 0.0004(8) 0.0050(8) -0.0019(8)
C2 0.0160(10) 0.0109(10) 0.0129(10) -0.0029(8) 0.0059(8) -0.0059(8)
C3 0.0133(10) 0.0127(10) 0.0126(10) 0.0002(8) 0.0021(8) -0.0058(8)
C4 0.0100(9) 0.0128(10) 0.0147(10) 0.0018(8) 0.0033(8) -0.0012(8)
C5 0.0104(9) 0.0102(10) 0.0136(10) 0.0002(8) 0.0052(8) -0.0032(8)
C6 0.0125(10) 0.0113(10) 0.0221(11) -0.0001(9) 0.0086(9) -0.0010(8)
C7 0.0211(11) 0.0157(11) 0.0146(10) -0.0031(9) 0.0112(9) -0.0049(9)
C8 0.0200(11) 0.0164(11) 0.0097(10) 0.0016(8) 0.0041(8) -0.0047(9)
C9 0.0153(10) 0.0091(10) 0.0157(10) 0.0017(8) 0.0052(8) -0.0011(8)
C10 0.0124(10) 0.0096(10) 0.0133(10) -0.0013(8) 0.0070(8) -0.0040(8)
C11 0.0109(9) 0.0121(11) 0.0093(9) 0.0003(8) 0.0019(8) 0.0012(8)
C12 0.0109(9) 0.0114(10) 0.0116(9) 0.0012(8) 0.0001(8) 0.0004(8)
C13 0.0176(10) 0.0193(11) 0.0172(10) -0.0010(9) 0.0111(9) 0.0024(9)
C14 0.0138(10) 0.0063(10) 0.0150(10) -0.0014(8) 0.0046(8) -0.0003(8)
C15 0.0114(9) 0.0095(10) 0.0127(10) 0.0014(8) 0.0043(8) -0.0001(8)
C16 0.0138(10) 0.0139(11) 0.0134(10) 0.0000(8) 0.0035(8) 0.0007(8)
C17 0.0147(10) 0.0131(11) 0.0151(10) -0.0026(8) 0.0033(8) -0.0026(8)
C18 0.0188(11) 0.0109(10) 0.0198(11) 0.0013(9) 0.0043(9) -0.0007(9)
C19 0.0213(11) 0.0195(12) 0.0199(11) 0.0067(9) 0.0082(9) -0.0016(9)
C20 0.0173(11) 0.0246(12) 0.0177(10) 0.0032(9) 0.0097(9) 0.0018(9)
C21 0.0190(11) 0.0155(11) 0.0140(10) -0.0007(8) 0.0064(9) 0.0044(9)
C22 0.0112(9) 0.0091(10) 0.0142(9) -0.0001(8) 0.0061(8) -0.0018(8)
C23 0.0153(10) 0.0104(10) 0.0121(10) -0.0042(8) 0.0055(8) -0.0062(8)
C24 0.0155(10) 0.0135(11) 0.0128(10) -0.0010(8) 0.0015(8) -0.0051(8)
C25 0.0108(9) 0.0119(10) 0.0142(10) 0.0021(8) 0.0024(8) 0.0000(8)
C26 0.0092(9) 0.0092(10) 0.0155(10) 0.0004(8) 0.0050(8) -0.0045(8)
C27 0.0112(10) 0.0105(10) 0.0189(10) 0.0003(8) 0.0082(8) -0.0017(8)
C28 0.0204(11) 0.0142(11) 0.0163(10) -0.0034(9) 0.0131(9) -0.0056(9)
C29 0.0172(10) 0.0149(11) 0.0117(10) 0.0006(8) 0.0053(8) -0.0041(8)
C30 0.0139(10) 0.0099(10) 0.0172(10) 0.0007(8) 0.0059(8) -0.0012(8)
C31 0.0105(9) 0.0091(10) 0.0138(10) -0.0014(8) 0.0067(8) -0.0038(8)
C32 0.0101(9) 0.0120(11) 0.0099(9) 0.0021(8) 0.0017(8) 0.0021(8)
C33 0.0095(9) 0.0121(10) 0.0114(9) 0.0014(8) 0.0007(8) 0.0009(8)
C34 0.0193(11) 0.0187(11) 0.0136(10) 0.0002(9) 0.0097(9) 0.0030(9)
C35 0.0170(11) 0.0067(10) 0.0147(10) -0.0004(8) 0.0036(8) 0.0028(8)
C36 0.0113(9) 0.0086(10) 0.0130(10) 0.0010(8) 0.0035(8) 0.0011(8)
C37 0.0134(10) 0.0122(10) 0.0116(9) 0.0008(8) 0.0027(8) 0.0003(8)
C38 0.0162(10) 0.0123(11) 0.0154(10) -0.0015(8) 0.0035(8) -0.0017(8)
C39 0.0199(11) 0.0111(10) 0.0174(10) 0.0017(9) 0.0053(9) -0.0008(9)
C40 0.0238(12) 0.0209(12) 0.0204(11) 0.0066(9) 0.0093(10) -0.0009(9)
C41 0.0228(11) 0.0282(13) 0.0193(11) 0.0067(10) 0.0141(9) 0.0066(10)
C42 0.0268(12) 0.0174(11) 0.0130(10) 0.0005(9) 0.0069(9) 0.0072(9)
C43 0.0252(12) 0.0226(12) 0.0230(12) 0.0009(10) 0.0116(10) 0.0015(10)

loop_
_atom_type_symbol
_atom_type_description
_atom_type_scat_dispersion_real
_atom_type_scat_dispersion_imag
_atom_type_scat_source
C C 0.0033 0.0016 'International Tables Vol C Tables 4.2.6.8 and 6.1.1.4'
H H 0.0000 0.0000 'International Tables Vol C Tables 4.2.6.8 and 6.1.1.4'
N N 0.0061 0.0033 'International Tables Vol C Tables 4.2.6.8 and 6.1.1.4'
O O 0.0106 0.0060 'International Tables Vol C Tables 4.2.6.8 and 6.1.1.4'
Cl Cl 0.1484 0.1585 'International Tables Vol C Tables 4.2.6.8 and 6.1.1.4'

loop_
_geom_angle_atom_site_label_1
_geom_angle_atom_site_label_2
_geom_angle_atom_site_label_3
_geom_angle
N2 N1 C1 115.23(15)
C11 N1 N2 107.15(15)
C11 N1 C1 118.15(15)
N1 N2 H2 113.9(16)
C12 N2 N1 108.01(15)
C12 N2 H2 115.3(16)
C11 N3 C12 110.85(16)
C11 N3 C13 125.60(17)
C12 N3 C13 123.43(17)
N5 N4 C22 114.80(14)
C32 N4 N5 106.92(15)
C32 N4 C22 117.71(15)
N4 N5 H5 114.2(16)
C33 N5 N4 108.28(15)
C33 N5 H5 113.9(16)
C32 N6 C33 111.00(16)
C32 N6 C34 125.53(17)
C33 N6 C34 123.35(16)
N1 C1 H1 107.6
N1 C1 C2 110.61(15)
N1 C1 C10 110.17(15)
C2 C1 H1 107.6
C2 C1 C10 112.92(16)
C10 C1 H1 107.6
C1 C2 H2A 118.5
C3 C2 C1 122.99(18)
C3 C2 H2A 118.5
C2 C3 H3 118.0
C2 C3 C4 124.00(18)
C4 C3 H3 118.0
C3 C4 H4 107.8
C3 C4 C5 111.38(16)
C3 C4 C15 106.90(15)
C5 C4 H4 107.8
C5 C4 C15 114.87(16)
C15 C4 H4 107.8
C6 C5 C4 119.56(17)
C10 C5 C4 121.92(17)
C10 C5 C6 118.43(18)
C5 C6 H6 119.3
C7 C6 C5 121.34(19)
C7 C6 H6 119.3
C6 C7 H7 120.1
C6 C7 C8 119.74(19)
C8 C7 H7 120.1
C7 C8 H8 120.1
C9 C8 C7 119.82(18)
C9 C8 H8 120.1
C8 C9 H9 119.7
C8 C9 C10 120.63(19)
C10 C9 H9 119.7
C5 C10 C1 121.54(17)
C5 C10 C9 120.00(18)
C9 C10 C1 118.35(17)
O1 C11 N1 126.53(18)
O1 C11 N3 126.72(18)
N3 C11 N1 106.75(16)
O2 C12 N2 127.48(18)
O2 C12 N3 126.47(18)
N2 C12 N3 106.05(16)
N3 C13 H13A 109.5
N3 C13 H13B 109.5
N3 C13 H13C 109.5
H13A C13 H13B 109.5
H13A C13 H13C 109.5
H13B C13 H13C 109.5
O3 C14 C15 119.80(17)
O3 C14 C21 121.42(18)
C21 C14 C15 118.75(16)
C4 C15 H15 108.5
C14 C15 C4 107.45(15)
C14 C15 H15 108.5
C14 C15 C16 109.54(15)
C16 C15 C4 114.21(16)
C16 C15 H15 108.5
C15 C16 H16A 108.5
C15 C16 H16B 108.5
H16A C16 H16B 107.5
C17 C16 C15 115.28(16)
C17 C16 H16A 108.5
C17 C16 H16B 108.5
C16 C17 H17A 108.3
C16 C17 H17B 108.3
C16 C17 C18 116.00(16)
H17A C17 H17B 107.4
C18 C17 H17A 108.3
C18 C17 H17B 108.3
C17 C18 H18A 108.7
C17 C18 H18B 108.7
H18A C18 H18B 107.6
C19 C18 C17 114.16(17)
C19 C18 H18A 108.7
C19 C18 H18B 108.7
C18 C19 H19A 108.4
C18 C19 H19B 108.4
H19A C19 H19B 107.5
C20 C19 C18 115.44(17)
C20 C19 H19A 108.4
C20 C19 H19B 108.4
C19 C20 H20A 108.8
C19 C20 H20B 108.8
C19 C20 C21 113.59(17)
H20A C20 H20B 107.7
C21 C20 H20A 108.8
C21 C20 H20B 108.8
C14 C21 C20 116.14(17)
C14 C21 H21A 108.3
C14 C21 H21B 108.3
C20 C21 H21A 108.3
C20 C21 H21B 108.3
H21A C21 H21B 107.4
N4 C22 H22 107.5
N4 C22 C23 110.99(15)
N4 C22 C31 110.29(15)
C23 C22 H22 107.5
C23 C22 C31 112.88(16)
C31 C22 H22 107.5
C22 C23 H23 118.5
C24 C23 C22 122.98(18)
C24 C23 H23 118.5
C23 C24 H24 117.9
C23 C24 C25 124.14(18)
C25 C24 H24 117.9
C24 C25 H25 107.5
C24 C25 C26 111.48(16)
C24 C25 C36 108.25(16)
C26 C25 H25 107.5
C26 C25 C36 114.27(15)
C36 C25 H25 107.5
C27 C26 C25 120.02(17)
C31 C26 C25 121.84(17)
C31 C26 C27 118.03(18)
C26 C27 H27 119.3
C28 C27 C26 121.42(19)
C28 C27 H27 119.3
C27 C28 H28 120.1
C27 C28 C29 119.79(19)
C29 C28 H28 120.1
C28 C29 H29 120.0
C30 C29 C28 120.00(19)
C30 C29 H29 120.0
C29 C30 H30 119.9
C29 C30 C31 120.19(19)
C31 C30 H30 119.9
C26 C31 C22 121.25(17)
C30 C31 C22 118.08(17)
C30 C31 C26 120.52(18)
O4 C32 N4 126.28(18)
O4 C32 N6 126.92(18)
N6 C32 N4 106.80(16)
O5 C33 N5 127.67(18)
O5 C33 N6 126.42(18)
N5 C33 N6 105.91(16)
N6 C34 H34A 109.5
N6 C34 H34B 109.5
N6 C34 H34C 109.5
H34A C34 H34B 109.5
H34A C34 H34C 109.5
H34B C34 H34C 109.5
O6 C35 C36 120.00(18)
O6 C35 C42 121.63(18)
C42 C35 C36 118.32(17)
C25 C36 H36 108.5
C35 C36 C25 107.73(15)
C35 C36 H36 108.5
C35 C36 C37 109.27(15)
C37 C36 C25 114.07(16)
C37 C36 H36 108.5
C36 C37 H37A 108.3
C36 C37 H37B 108.3
H37A C37 H37B 107.4
C38 C37 C36 116.00(16)
C38 C37 H37A 108.3
C38 C37 H37B 108.3
C37 C38 H38A 108.3
C37 C38 H38B 108.3
C37 C38 C39 116.11(16)
H38A C38 H38B 107.4
C39 C38 H38A 108.3
C39 C38 H38B 108.3
C38 C39 H39A 108.8
C38 C39 H39B 108.8
H39A C39 H39B 107.7
C40 C39 C38 113.96(17)
C40 C39 H39A 108.8
C40 C39 H39B 108.8
C39 C40 H40A 108.4
C39 C40 H40B 108.4
C39 C40 C41 115.33(17)
H40A C40 H40B 107.5
C41 C40 H40A 108.4
C41 C40 H40B 108.4
C40 C41 H41A 108.9
C40 C41 H41B 108.9
C40 C41 C42 113.23(18)
H41A C41 H41B 107.7
C42 C41 H41A 108.9
C42 C41 H41B 108.9
C35 C42 C41 117.01(17)
C35 C42 H42A 108.0
C35 C42 H42B 108.0
C41 C42 H42A 108.0
C41 C42 H42B 108.0
H42A C42 H42B 107.3
Cl1 C43 H43A 109.1
Cl1 C43 H43B 109.1
Cl2 C43 Cl1 112.34(12)
Cl2 C43 H43A 109.1
Cl2 C43 H43B 109.1
H43A C43 H43B 107.9

loop_
_geom_bond_atom_site_label_1
_geom_bond_atom_site_label_2
_geom_bond_distance
Cl1 C43 1.767(2)
Cl2 C43 1.753(2)
O1 C11 1.226(2)
O2 C12 1.213(2)
O3 C14 1.216(2)
O4 C32 1.222(2)
O5 C33 1.213(2)
O6 C35 1.215(2)
N1 N2 1.425(2)
N1 C1 1.497(2)
N1 C11 1.380(2)
N2 H2 0.83(2)
N2 C12 1.375(3)
N3 C11 1.375(3)
N3 C12 1.385(3)
N3 C13 1.455(2)
N4 N5 1.425(2)
N4 C22 1.497(2)
N4 C32 1.386(2)
N5 H5 0.82(2)
N5 C33 1.373(3)
N6 C32 1.370(2)
N6 C33 1.388(2)
N6 C34 1.460(2)
C1 H1 1.0000
C1 C2 1.506(3)
C1 C10 1.510(3)
C2 H2A 0.9500
C2 C3 1.326(3)
C3 H3 0.9500
C3 C4 1.509(3)
C4 H4 1.0000
C4 C5 1.519(3)
C4 C15 1.568(3)
C5 C6 1.402(3)
C5 C10 1.396(3)
C6 H6 0.9500
C6 C7 1.384(3)
C7 H7 0.9500
C7 C8 1.389(3)
C8 H8 0.9500
C8 C9 1.383(3)
C9 H9 0.9500
C9 C10 1.399(3)
C13 H13A 0.9800
C13 H13B 0.9800
C13 H13C 0.9800
C14 C15 1.534(3)
C14 C21 1.505(3)
C15 H15 1.0000
C15 C16 1.537(3)
C16 H16A 0.9900
C16 H16B 0.9900
C16 C17 1.530(3)
C17 H17A 0.9900
C17 H17B 0.9900
C17 C18 1.544(3)
C18 H18A 0.9900
C18 H18B 0.9900
C18 C19 1.530(3)
C19 H19A 0.9900
C19 H19B 0.9900
C19 C20 1.529(3)
C20 H20A 0.9900
C20 H20B 0.9900
C20 C21 1.536(3)
C21 H21A 0.9900
C21 H21B 0.9900
C22 H22 1.0000
C22 C23 1.506(3)
C22 C31 1.513(3)
C23 H23 0.9500
C23 C24 1.322(3)
C24 H24 0.9500
C24 C25 1.506(3)
C25 H25 1.0000
C25 C26 1.516(3)
C25 C36 1.564(3)
C26 C27 1.403(3)
C26 C31 1.401(3)
C27 H27 0.9500
C27 C28 1.385(3)
C28 H28 0.9500
C28 C29 1.389(3)
C29 H29 0.9500
C29 C30 1.388(3)
C30 H30 0.9500
C30 C31 1.397(3)
C34 H34A 0.9800
C34 H34B 0.9800
C34 H34C 0.9800
C35 C36 1.535(3)
C35 C42 1.504(3)
C36 H36 1.0000
C36 C37 1.540(3)
C37 H37A 0.9900
C37 H37B 0.9900
C37 C38 1.530(3)
C38 H38A 0.9900
C38 H38B 0.9900
C38 C39 1.542(3)
C39 H39A 0.9900
C39 H39B 0.9900
C39 C40 1.528(3)
C40 H40A 0.9900
C40 H40B 0.9900
C40 C41 1.531(3)
C41 H41A 0.9900
C41 H41B 0.9900
C41 C42 1.532(3)
C42 H42A 0.9900
C42 H42B 0.9900
C43 H43A 0.9900
C43 H43B 0.9900

loop_
_geom_hbond_atom_site_label_D
_geom_hbond_atom_site_label_H
_geom_hbond_atom_site_label_A
_geom_hbond_distance_DH
_geom_hbond_distance_HA
_geom_hbond_distance_DA
_geom_hbond_angle_DHA
_geom_hbond_site_symmetry_A
N2 H2 O1 0.83(2) 2.07(2) 2.885(2) 172(2) 2_546
N5 H5 O4 0.82(2) 2.06(2) 2.879(2) 175(2) 2_656

loop_
_geom_torsion_atom_site_label_1
_geom_torsion_atom_site_label_2
_geom_torsion_atom_site_label_3
_geom_torsion_atom_site_label_4
_geom_torsion
O3 C14 C15 C4 -49.8(2)
O3 C14 C15 C16 74.7(2)
O3 C14 C21 C20 -137.98(19)
O6 C35 C36 C25 48.0(2)
O6 C35 C36 C37 -76.5(2)
O6 C35 C42 C41 138.5(2)
N1 N2 C12 O2 170.49(18)
N1 N2 C12 N3 -9.9(2)
N1 C1 C2 C3 108.2(2)
N1 C1 C10 C5 -108.8(2)
N1 C1 C10 C9 75.1(2)
N2 N1 C1 C2 -67.1(2)
N2 N1 C1 C10 58.4(2)
N2 N1 C11 O1 171.90(18)
N2 N1 C11 N3 -8.01(19)
N4 N5 C33 O5 -170.52(18)
N4 N5 C33 N6 9.60(19)
N4 C22 C23 C24 -107.5(2)
N4 C22 C31 C26 109.30(19)
N4 C22 C31 C30 -75.2(2)
N5 N4 C22 C23 65.0(2)
N5 N4 C22 C31 -60.9(2)
N5 N4 C32 O4 -172.39(18)
N5 N4 C32 N6 7.34(19)
C1 N1 N2 C12 145.01(16)
C1 N1 C11 O1 39.8(3)
C1 N1 C11 N3 -140.15(16)
C1 C2 C3 C4 -2.6(3)
C2 C1 C10 C5 15.4(3)
C2 C1 C10 C9 -160.70(17)
C2 C3 C4 C5 20.2(3)
C2 C3 C4 C15 -106.0(2)
C3 C4 C5 C6 156.54(17)
C3 C4 C5 C10 -19.8(3)
C3 C4 C15 C14 -62.74(19)
C3 C4 C15 C16 175.54(16)
C4 C5 C6 C7 -177.83(18)
C4 C5 C10 C1 2.6(3)
C4 C5 C10 C9 178.65(17)
C4 C15 C16 C17 -173.68(16)
C5 C4 C15 C14 173.15(16)
C5 C4 C15 C16 51.4(2)
C5 C6 C7 C8 -0.5(3)
C6 C5 C10 C1 -173.85(17)
C6 C5 C10 C9 2.2(3)
C6 C7 C8 C9 1.4(3)
C7 C8 C9 C10 -0.4(3)
C8 C9 C10 C1 174.82(18)
C8 C9 C10 C5 -1.4(3)
C10 C1 C2 C3 -15.8(3)
C10 C5 C6 C7 -1.3(3)
C11 N1 N2 C12 11.3(2)
C11 N1 C1 C2 61.3(2)
C11 N1 C1 C10 -173.14(16)
C11 N3 C12 O2 -175.33(19)
C11 N3 C12 N2 5.0(2)
C12 N3 C11 O1 -177.90(19)
C12 N3 C11 N1 2.0(2)
C13 N3 C11 O1 5.9(3)
C13 N3 C11 N1 -174.19(17)
C13 N3 C12 O2 1.0(3)
C13 N3 C12 N2 -178.69(16)
C14 C15 C16 C17 65.8(2)
C15 C4 C5 C6 -81.8(2)
C15 C4 C5 C10 101.9(2)
C15 C14 C21 C20 43.9(2)
C15 C16 C17 C18 -65.6(2)
C16 C17 C18 C19 106.9(2)
C17 C18 C19 C20 -53.5(2)
C18 C19 C20 C21 -56.2(2)
C19 C20 C21 C14 67.4(2)
C21 C14 C15 C4 128.29(18)
C21 C14 C15 C16 -107.12(19)
C22 N4 N5 C33 -143.24(16)
C22 N4 C32 O4 -41.5(3)
C22 N4 C32 N6 138.26(16)
C22 C23 C24 C25 1.3(3)
C23 C22 C31 C26 -15.5(2)
C23 C22 C31 C30 159.97(17)
C23 C24 C25 C26 -19.8(3)
C23 C24 C25 C36 106.7(2)
C24 C25 C26 C27 -155.82(17)
C24 C25 C26 C31 20.4(3)
C24 C25 C36 C35 59.45(19)
C24 C25 C36 C37 -179.06(16)
C25 C26 C27 C28 177.86(18)
C25 C26 C31 C22 -3.3(3)
C25 C26 C31 C30 -178.61(17)
C25 C36 C37 C38 174.55(16)
C26 C25 C36 C35 -175.69(16)
C26 C25 C36 C37 -54.2(2)
C26 C27 C28 C29 0.3(3)
C27 C26 C31 C22 173.00(17)
C27 C26 C31 C30 -2.3(3)
C27 C28 C29 C30 -1.3(3)
C28 C29 C30 C31 0.5(3)
C29 C30 C31 C22 -174.11(17)
C29 C30 C31 C26 1.4(3)
C31 C22 C23 C24 16.9(3)
C31 C26 C27 C28 1.5(3)
C32 N4 N5 C33 -10.72(19)
C32 N4 C22 C23 -62.2(2)
C32 N4 C22 C31 171.90(16)
C32 N6 C33 O5 174.97(19)
C32 N6 C33 N5 -5.1(2)
C33 N6 C32 O4 178.22(18)
C33 N6 C32 N4 -1.5(2)
C34 N6 C32 O4 -5.5(3)
C34 N6 C32 N4 174.72(16)
C34 N6 C33 O5 -1.4(3)
C34 N6 C33 N5 178.52(16)
C35 C36 C37 C38 -64.8(2)
C36 C25 C26 C27 81.0(2)
C36 C25 C26 C31 -102.8(2)
C36 C35 C42 C41 -44.1(3)
C36 C37 C38 C39 65.1(2)
C37 C38 C39 C40 -106.9(2)
C38 C39 C40 C41 53.4(2)
C39 C40 C41 C42 56.1(2)
C40 C41 C42 C35 -67.4(2)
C42 C35 C36 C25 -129.51(18)
C42 C35 C36 C37 106.1(2)
